data_4302102
loop_
_publ_author_name
'Rajendra Shakya'
'Anna Jozwiuk'
'Douglas R. Powell'
'Robert P. Houser'

_publ_contact_author_address
; 
   Department of Chemistry and Biochemistry
   University of Oklahoma 
   620 Parrington Oval, Room 208
   Norman, OK  73019-3051  USA 
;
_publ_contact_author_email houser@ou.edu
_publ_contact_author_fax 1(405)3256111
_publ_contact_author_name 'Prof. Robert P. Houser'
_publ_contact_author_phone 1(405)3253551
_publ_section_title
;
Synthesis and Characterization of Polynuclear Copper(II) Complexes with
Pyridylbis(phenol) Ligands
;
_journal_name_full 'Inorganic Chemistry'
_journal_page_first 4083
_journal_page_last 4088
_journal_paper_doi 10.1021/ic9000768
_journal_volume 48
_journal_year 2009
_chemical_formula_moiety '(C94 H90 Cu6 N12 O19 S), 4(H2 O), 2(C2 H6 O S)'
_chemical_formula_sum 'C98 H110 Cu6 N12 O25 S3'
_chemical_formula_weight 2333.40
_chemical_name_systematic
; 
 ? 
;
_space_group_IT_number 15
_symmetry_cell_setting monoclinic
_symmetry_space_group_name_Hall '-C 2yc'
_symmetry_space_group_name_H-M 'C 1 2/c 1'
_atom_sites_solution_hydrogens geom
_atom_sites_solution_primary direct
_atom_sites_solution_secondary difmap
_audit_creation_method SHELXL-97
_cell_angle_alpha 90.00
_cell_angle_beta 93.645(8)
_cell_angle_gamma 90.00
_cell_formula_units_Z 4
_cell_length_a 25.131(6)
_cell_length_b 16.508(4)
_cell_length_c 27.977(7)
_cell_measurement_reflns_used 6065
_cell_measurement_temperature 100(2)
_cell_measurement_theta_max 24.66
_cell_measurement_theta_min 2.25
_cell_volume 11583(5)
_computing_cell_refinement 'Bruker SAINT'
_computing_data_collection 'Bruker SMART'
_computing_data_reduction 'Bruker SAINT'
_computing_molecular_graphics 'SHELXTL (Sheldrick, 2008)'
_computing_publication_material 'SHELXTL (Sheldrick, 2008)'
_computing_structure_refinement 'SHELXTL (Sheldrick, 2008)'
_computing_structure_solution 'SHELXTL (Sheldrick, 2008)'
_diffrn_ambient_temperature 100(2)
_diffrn_measured_fraction_theta_full 0.998
_diffrn_measured_fraction_theta_max 0.998
_diffrn_measurement_device_type 'CCD Bruker APEX'
_diffrn_measurement_method '\w scans'
_diffrn_radiation_monochromator graphite
_diffrn_radiation_source 'fine-focus sealed tube'
_diffrn_radiation_type MoK\a
_diffrn_radiation_wavelength 0.71073
_diffrn_reflns_av_R_equivalents 0.0468
_diffrn_reflns_av_sigmaI/netI 0.0492
_diffrn_reflns_limit_h_max 23
_diffrn_reflns_limit_h_min -23
_diffrn_reflns_limit_k_max 15
_diffrn_reflns_limit_k_min -15
_diffrn_reflns_limit_l_max 25
_diffrn_reflns_limit_l_min -24
_diffrn_reflns_number 16681
_diffrn_reflns_theta_full 19.03
_diffrn_reflns_theta_max 19.03
_diffrn_reflns_theta_min 2.04
_diffrn_standards_number 0
_exptl_absorpt_coefficient_mu 1.206
_exptl_absorpt_correction_T_max 0.834
_exptl_absorpt_correction_T_min 0.633
_exptl_absorpt_correction_type multi-scan
_exptl_absorpt_process_details 'SADABS (Sheldrick, 2007)'
_exptl_crystal_colour green
_exptl_crystal_density_diffrn 1.338
_exptl_crystal_density_method 'not measured'
_exptl_crystal_description prism
_exptl_crystal_F_000 4816
_exptl_crystal_size_max 0.41
_exptl_crystal_size_mid 0.30
_exptl_crystal_size_min 0.16
_refine_diff_density_max 0.831
_refine_diff_density_min -0.503
_refine_diff_density_rms 0.101
_refine_ls_extinction_method none
_refine_ls_goodness_of_fit_ref 1.076
_refine_ls_hydrogen_treatment mixed
_refine_ls_matrix_type full
_refine_ls_number_parameters 646
_refine_ls_number_reflns 4685
_refine_ls_number_restraints 56
_refine_ls_restrained_S_all 1.078
_refine_ls_R_factor_all 0.1029
_refine_ls_R_factor_gt 0.0828
_refine_ls_shift/su_max 0.001
_refine_ls_shift/su_mean 0.000
_refine_ls_structure_factor_coef Fsqd
_refine_ls_weighting_details 'calc w=1/[\s^2^(Fo^2^)+(0.1800P)^2^+36.0000P] where P=(Fo^2^+2Fc^2^)/3'
_refine_ls_weighting_scheme calc
_refine_ls_wR_factor_gt 0.2473
_refine_ls_wR_factor_ref 0.2625
_reflns_number_gt 3276
_reflns_number_total 4685
_reflns_threshold_expression I>2\s(I)
_cod_data_source_file ic9000768_si_001_1.cif
_cod_data_source_block compound_4_
_cod_depositor_comments
;
The following automatic conversions were performed:
'_symmetry_cell_setting' value 'Monoclinic' changed to 'monoclinic'
according to '/home/saulius/struct/CIF-dictionaries/cif_core.dic'
dictionary named 'cif_core.dic' version 2.4.1 from 2010-06-29.

Automatic conversion script
Id: cif_fix_enum 1527 2010-12-29 10:47:43Z saulius 
;
_cod_original_sg_symbol_H-M 'C 2/c'
_cod_database_code 4302102

loop_
_symmetry_equiv_pos_as_xyz
'x, y, z'
'-x, y, -z+1/2'
'x+1/2, y+1/2, z'
'-x+1/2, y+1/2, -z+1/2'
'-x, -y, -z'
'x, -y, z-1/2'
'-x+1/2, -y+1/2, -z'
'x+1/2, -y+1/2, z-1/2'

loop_
_atom_site_label
_atom_site_type_symbol
_atom_site_fract_x
_atom_site_fract_y
_atom_site_fract_z
_atom_site_U_iso_or_equiv
_atom_site_adp_type
_atom_site_occupancy
_atom_site_symmetry_multiplicity
_atom_site_calc_flag
_atom_site_refinement_flags
_atom_site_disorder_assembly
_atom_site_disorder_group
Cu1A Cu 0.63450(6) 0.47497(11) 0.61190(5) 0.0730(7) Uani 1 1 d . . .
Cu2A Cu 0.5000 0.41256(15) 0.7500 0.0676(8) Uani 1 2 d S . .
O2A O 0.6637(3) 0.5826(5) 0.6115(3) 0.071(2) Uani 1 1 d . . .
C2A C 0.6930(8) 0.6042(11) 0.5759(6) 0.098(5) Uani 1 1 d . . .
C3A C 0.7359(8) 0.6507(13) 0.5849(6) 0.132(7) Uani 1 1 d . . .
H3A H 0.7423 0.6705 0.6167 0.158 Uiso 1 1 calc R . .
C4A C 0.7723(9) 0.6727(14) 0.5513(9) 0.165(8) Uani 1 1 d U . .
H4A H 0.8031 0.7045 0.5592 0.198 Uiso 1 1 calc R . .
C5A C 0.7585(10) 0.6423(14) 0.5031(10) 0.178(9) Uani 1 1 d U . .
H5A H 0.7810 0.6554 0.4782 0.214 Uiso 1 1 calc R . .
C6A C 0.7128(9) 0.5941(14) 0.4923(9) 0.160(8) Uani 1 1 d U . .
H6A H 0.7049 0.5756 0.4604 0.192 Uiso 1 1 calc R . .
C7A C 0.6792(7) 0.5738(12) 0.5285(6) 0.105(6) Uani 1 1 d . . .
C8A C 0.6354(6) 0.5221(10) 0.5131(6) 0.081(4) Uani 1 1 d . . .
O9A O 0.6239(4) 0.5134(7) 0.4679(3) 0.105(4) Uani 1 1 d . . .
N10A N 0.6111(5) 0.4811(7) 0.5452(4) 0.066(3) Uani 1 1 d . . .
C11A C 0.5696(6) 0.4283(10) 0.5257(4) 0.086(5) Uani 1 1 d . . .
H11A H 0.5864 0.3802 0.5118 0.103 Uiso 1 1 calc R . .
H11B H 0.5494 0.4569 0.4993 0.103 Uiso 1 1 calc R . .
C12A C 0.5291(5) 0.3987(9) 0.5630(4) 0.075(4) Uani 1 1 d . . .
C13A C 0.5564(6) 0.3410(10) 0.5978(4) 0.066(4) Uani 1 1 d . . .
N14A N 0.6026(5) 0.3656(7) 0.6206(4) 0.072(3) Uani 1 1 d . . .
C15A C 0.6287(5) 0.3126(12) 0.6501(5) 0.081(4) Uani 1 1 d . . .
H15A H 0.6624 0.3285 0.6645 0.098 Uiso 1 1 calc R . .
C16A C 0.6102(7) 0.2381(12) 0.6608(5) 0.098(5) Uani 1 1 d . . .
H16A H 0.6292 0.2050 0.6838 0.117 Uiso 1 1 calc R . .
C17A C 0.5632(7) 0.2109(12) 0.6377(7) 0.130(7) Uani 1 1 d . . .
H17A H 0.5496 0.1583 0.6434 0.156 Uiso 1 1 calc R . .
C18A C 0.5374(6) 0.2631(12) 0.6064(5) 0.089(4) Uani 1 1 d . . .
H18A H 0.5052 0.2458 0.5898 0.107 Uiso 1 1 calc R . .
C19A C 0.4823(5) 0.3561(9) 0.5335(4) 0.087(5) Uani 1 1 d . . .
H19A H 0.4643 0.3941 0.5110 0.131 Uiso 1 1 d R . .
H19B H 0.4567 0.3348 0.5553 0.131 Uiso 1 1 d R . .
H19C H 0.4972 0.3113 0.5157 0.131 Uiso 1 1 d R . .
C20A C 0.5070(5) 0.4720(8) 0.5893(4) 0.063(3) Uani 1 1 d . . .
H20A H 0.5333 0.4882 0.6154 0.076 Uiso 1 1 calc R . .
H20B H 0.5030 0.5180 0.5666 0.076 Uiso 1 1 calc R . .
N21A N 0.4564(4) 0.4571(6) 0.6094(3) 0.064(3) Uani 1 1 d . . .
H21A H 0.4326 0.4686 0.5846 0.076 Uiso 1 1 d R . .
C22A C 0.4516(5) 0.4274(7) 0.6542(5) 0.061(3) Uani 1 1 d . . .
O23A O 0.4946(3) 0.4215(5) 0.6811(3) 0.061(2) Uani 1 1 d . . .
C24A C 0.3994(5) 0.4058(8) 0.6687(4) 0.063(3) Uani 1 1 d . . .
C25A C 0.3579(5) 0.3871(9) 0.6344(4) 0.083(4) Uani 1 1 d . . .
H25A H 0.3649 0.3890 0.6014 0.099 Uiso 1 1 calc R . .
C26A C 0.3075(6) 0.3661(11) 0.6467(5) 0.103(5) Uani 1 1 d . . .
H26A H 0.2804 0.3533 0.6226 0.124 Uiso 1 1 calc R . .
C27A C 0.2967(5) 0.3639(10) 0.6954(5) 0.101(5) Uani 1 1 d . . .
H27A H 0.2622 0.3500 0.7047 0.121 Uiso 1 1 calc R . .
C28A C 0.3363(5) 0.3821(9) 0.7289(4) 0.079(4) Uani 1 1 d . . .
H28A H 0.3283 0.3821 0.7616 0.094 Uiso 1 1 calc R . .
C29A C 0.3889(5) 0.4009(8) 0.7176(4) 0.066(4) Uani 1 1 d . . .
O30A O 0.4246(3) 0.4164(5) 0.7537(2) 0.065(2) Uani 1 1 d . . .
Cu1B Cu 0.69156(7) 0.56822(13) 0.68618(6) 0.0954(8) Uani 1 1 d . . .
Cu2B Cu 0.5000 0.62386(15) 0.7500 0.0730(8) Uani 1 2 d S . .
O2B O 0.7012(3) 0.4615(5) 0.6617(3) 0.077(3) Uani 1 1 d U . .
C2B C 0.7500(6) 0.4427(9) 0.6468(5) 0.086(4) Uani 1 1 d U . .
C3B C 0.7513(7) 0.3920(9) 0.6072(6) 0.112(4) Uani 1 1 d U . .
H3B H 0.7188 0.3740 0.5914 0.134 Uiso 1 1 calc R . .
C4B C 0.7993(10) 0.3675(14) 0.5905(10) 0.173(8) Uani 1 1 d U . .
H4B H 0.7988 0.3277 0.5659 0.207 Uiso 1 1 calc R . .
C5B C 0.8424(10) 0.3948(17) 0.6059(12) 0.196(11) Uani 1 1 d U . .
H5B H 0.8737 0.3842 0.5896 0.236 Uiso 1 1 calc R . .
C6B C 0.8453(7) 0.4477(12) 0.6528(10) 0.162(7) Uani 1 1 d U . .
H6B H 0.8781 0.4637 0.6688 0.194 Uiso 1 1 calc R . .
C7B C 0.7952(6) 0.4696(11) 0.6696(7) 0.111(4) Uani 1 1 d U . .
C8B C 0.7988(7) 0.5250(11) 0.7142(7) 0.109(5) Uani 1 1 d U . .
O9B O 0.8435(4) 0.5271(7) 0.7380(5) 0.142(5) Uani 1 1 d D . .
N10B N 0.7568(4) 0.5660(8) 0.7251(4) 0.084(4) Uani 1 1 d . . .
C11B C 0.7670(5) 0.6188(12) 0.7660(6) 0.109(5) Uani 1 1 d . . .
H11C H 0.7890 0.6649 0.7563 0.131 Uiso 1 1 calc R . .
H11D H 0.7879 0.5885 0.7913 0.131 Uiso 1 1 calc R . .
C12B C 0.7171(6) 0.6515(11) 0.7867(5) 0.095(5) Uani 1 1 d . . .
C13B C 0.6883(6) 0.7123(17) 0.7522(6) 0.105(7) Uani 1 1 d . . .
N14B N 0.6766(4) 0.6791(8) 0.7073(6) 0.093(4) Uani 1 1 d . . .
C15B C 0.6531(5) 0.7318(14) 0.6742(7) 0.102(5) Uani 1 1 d . . .
H15B H 0.6455 0.7115 0.6427 0.122 Uiso 1 1 calc R . .
C16B C 0.6401(6) 0.8084(14) 0.6822(7) 0.104(5) Uani 1 1 d . . .
H16B H 0.6242 0.8407 0.6571 0.125 Uiso 1 1 calc R . .
C17B C 0.6497(7) 0.8396(14) 0.7261(11) 0.134(8) Uani 1 1 d . . .
H17B H 0.6398 0.8938 0.7328 0.161 Uiso 1 1 calc R . .
C18B C 0.6733(9) 0.7936(17) 0.7598(9) 0.124(8) Uani 1 1 d . . .
H18B H 0.6806 0.8163 0.7907 0.149 Uiso 1 1 calc R . .
C19B C 0.7377(6) 0.6974(13) 0.8329(5) 0.142(8) Uani 1 1 d . . .
H19D H 0.7623 0.7401 0.8242 0.213 Uiso 1 1 d R . .
H19E H 0.7565 0.6591 0.8548 0.213 Uiso 1 1 d R . .
H19F H 0.7078 0.7216 0.8487 0.213 Uiso 1 1 d R . .
C20B C 0.6805(5) 0.5841(9) 0.8035(5) 0.090(5) Uani 1 1 d . . .
H20C H 0.6629 0.5571 0.7751 0.108 Uiso 1 1 calc R . .
H20D H 0.7023 0.5431 0.8216 0.108 Uiso 1 1 calc R . .
N21B N 0.6408(5) 0.6142(9) 0.8329(4) 0.102(4) Uani 1 1 d . . .
H21B H 0.6546 0.6097 0.8635 0.122 Uiso 1 1 d R . .
C22B C 0.5916(7) 0.6301(9) 0.8184(6) 0.087(5) Uani 1 1 d . . .
O23B O 0.5734(3) 0.6151(6) 0.7755(3) 0.086(3) Uani 1 1 d . . .
C24B C 0.5556(6) 0.6674(9) 0.8523(5) 0.080(4) Uani 1 1 d . . .
C25B C 0.5779(6) 0.7136(10) 0.8901(6) 0.097(5) Uani 1 1 d . . .
H25B H 0.6154 0.7213 0.8928 0.117 Uiso 1 1 calc R . .
C26B C 0.5472(9) 0.7485(11) 0.9237(6) 0.118(6) Uani 1 1 d . . .
H26B H 0.5631 0.7823 0.9481 0.141 Uiso 1 1 calc R . .
C27B C 0.4934(8) 0.7338(11) 0.9215(5) 0.097(5) Uani 1 1 d . . .
H27B H 0.4722 0.7556 0.9453 0.117 Uiso 1 1 calc R . .
C28B C 0.4699(6) 0.6871(9) 0.8848(6) 0.087(4) Uani 1 1 d . . .
H28B H 0.4328 0.6761 0.8846 0.104 Uiso 1 1 calc R . .
C29B C 0.4995(6) 0.6551(8) 0.8473(5) 0.072(4) Uani 1 1 d . . .
O30B O 0.4752(3) 0.6145(6) 0.8127(3) 0.072(2) Uani 1 1 d . . .
O31B O 0.5195(8) 0.7553(15) 0.7454(4) 0.116(9) Uani 0.50 1 d PDU . .
S32B S 0.4771(4) 0.8149(8) 0.7557(4) 0.140(4) Uani 0.50 1 d PD . .
C33B C 0.5155(7) 0.8864(16) 0.7923(11) 0.29(2) Uani 1 1 d D . .
H33D H 0.4948 0.8980 0.8200 0.440 Uiso 1 1 d R . .
H33E H 0.5241 0.9373 0.7765 0.440 Uiso 1 1 d R . .
H33F H 0.5485 0.8584 0.8029 0.440 Uiso 1 1 d R . .
O1 O 0.6089(3) 0.5227(5) 0.6829(2) 0.063(2) Uani 1 1 d . . .
H1A H 0.6024 0.4830 0.7063 0.075 Uiso 1 1 d R . .
H1B H 0.5820 0.5630 0.6801 0.075 Uiso 1 1 d R . .
O1S O 0.6829(5) 0.6054(8) 0.9295(5) 0.157(5) Uani 1 1 d U . .
H1S1 H 0.6634 0.5664 0.9426 0.188 Uiso 1 1 d R . .
H1S2 H 0.7176 0.5915 0.9305 0.188 Uiso 1 1 d R . .
O2S O 0.9117(10) 0.5388(16) 0.8031(10) 0.283(18) Uani 0.90(4) 1 d PDU . .
H2S1 H 0.8870 0.5314 0.7787 0.340 Uiso 0.90(4) 1 d PR . .
H2S2 H 0.9309 0.5829 0.7963 0.340 Uiso 0.90(4) 1 d PR . .
O3S O 0.5769(7) 0.1891(15) 0.8562(8) 0.154(8) Uani 0.640(16) 1 d P A 1
O3S' O 0.5819(12) 0.130(3) 0.8418(14) 0.154(8) Uani 0.360(16) 1 d P A 2
O4S O 0.5000 0.256(3) 0.7500 0.28(2) Uani 0.49(2) 2 d SP B 1
O4S' O 0.4330(16) 0.194(2) 0.7251(19) 0.28(2) Uani 0.51(2) 1 d P B 2

loop_
_atom_site_aniso_label
_atom_site_aniso_U_11
_atom_site_aniso_U_22
_atom_site_aniso_U_33
_atom_site_aniso_U_23
_atom_site_aniso_U_13
_atom_site_aniso_U_12
Cu1A 0.0812(12) 0.1145(15) 0.0236(10) 0.0140(8) 0.0063(8) 0.0273(10)
Cu2A 0.0633(14) 0.125(2) 0.0142(12) 0.000 0.0006(10) 0.000
O2A 0.084(6) 0.097(7) 0.034(5) 0.011(4) 0.020(5) 0.021(5)
C2A 0.122(14) 0.132(14) 0.042(12) 0.036(10) 0.034(11) 0.001(11)
C3A 0.152(17) 0.172(18) 0.080(13) 0.025(12) 0.075(13) -0.037(14)
C4A 0.165(9) 0.170(9) 0.159(10) -0.005(6) 0.012(6) -0.010(6)
C5A 0.181(10) 0.184(10) 0.171(10) 0.003(6) 0.020(6) -0.008(6)
C6A 0.162(9) 0.165(9) 0.153(9) -0.002(6) 0.009(6) 0.001(6)
C7A 0.082(12) 0.174(17) 0.067(14) 0.057(12) 0.062(11) 0.032(12)
C8A 0.058(10) 0.133(13) 0.055(13) 0.034(10) 0.024(9) 0.029(9)
O9A 0.090(7) 0.216(12) 0.009(6) 0.029(5) 0.006(5) 0.049(7)
N10A 0.071(8) 0.101(8) 0.028(7) -0.002(6) 0.010(7) 0.030(7)
C11A 0.097(11) 0.142(13) 0.021(7) 0.002(8) 0.026(8) 0.050(11)
C12A 0.059(8) 0.135(12) 0.031(8) -0.010(8) 0.001(7) 0.019(8)
C13A 0.074(10) 0.093(12) 0.030(8) -0.009(8) -0.014(8) 0.033(9)
N14A 0.075(8) 0.113(9) 0.027(6) 0.016(6) 0.005(6) 0.039(7)
C15A 0.062(9) 0.145(15) 0.039(9) 0.019(10) 0.016(8) 0.018(10)
C16A 0.093(13) 0.127(15) 0.072(11) 0.033(11) 0.001(10) 0.014(11)
C17A 0.087(12) 0.146(16) 0.150(17) 0.031(14) -0.046(12) 0.001(12)
C18A 0.078(10) 0.109(14) 0.078(11) 0.001(10) -0.021(9) 0.019(11)
C19A 0.081(9) 0.136(12) 0.044(8) -0.031(8) 0.000(8) 0.047(9)
C20A 0.069(9) 0.100(10) 0.021(6) -0.001(7) 0.009(6) 0.029(7)
N21A 0.061(7) 0.121(9) 0.008(6) -0.002(5) 0.002(5) 0.020(6)
C22A 0.072(11) 0.089(10) 0.023(9) -0.012(7) 0.003(8) 0.007(7)
O23A 0.066(5) 0.105(7) 0.010(4) 0.000(4) -0.003(4) 0.001(4)
C24A 0.065(10) 0.108(10) 0.015(8) -0.018(6) 0.005(8) -0.003(7)
C25A 0.064(10) 0.153(13) 0.031(8) 0.000(8) 0.001(8) 0.024(9)
C26A 0.066(11) 0.202(18) 0.042(10) -0.020(9) 0.001(8) -0.005(10)
C27A 0.069(10) 0.197(17) 0.038(10) -0.017(9) 0.009(8) -0.027(10)
C28A 0.059(9) 0.155(13) 0.022(7) -0.019(7) -0.006(7) -0.007(8)
C29A 0.060(10) 0.110(11) 0.027(9) -0.010(7) 0.002(7) 0.000(7)
O30A 0.058(5) 0.122(7) 0.015(4) -0.008(4) -0.003(4) -0.001(4)
Cu1B 0.0703(12) 0.1457(18) 0.0687(13) -0.0162(11) -0.0066(9) 0.0342(11)
Cu2B 0.0708(15) 0.1102(19) 0.0388(14) 0.000 0.0101(11) 0.000
O2B 0.065(4) 0.133(8) 0.032(5) 0.019(4) 0.004(4) 0.029(5)
C2B 0.075(5) 0.107(11) 0.077(10) 0.037(6) 0.028(6) 0.031(8)
C3B 0.120(10) 0.099(12) 0.123(12) 0.019(7) 0.064(8) 0.037(8)
C4B 0.161(14) 0.126(17) 0.25(2) -0.003(14) 0.127(17) 0.044(15)
C5B 0.132(11) 0.16(2) 0.31(3) 0.030(16) 0.142(19) 0.042(16)
C6B 0.075(6) 0.136(17) 0.28(2) 0.059(14) 0.059(12) 0.027(10)
C7B 0.065(5) 0.122(14) 0.147(14) 0.047(8) 0.017(8) 0.031(8)
C8B 0.079(12) 0.131(14) 0.113(12) 0.068(7) -0.024(9) -0.009(10)
O9B 0.075(8) 0.138(10) 0.208(14) 0.050(9) -0.039(9) 0.001(6)
N10B 0.036(6) 0.135(10) 0.082(9) 0.019(8) 0.015(6) 0.013(7)
C11B 0.061(10) 0.196(18) 0.070(11) -0.007(12) 0.004(9) -0.014(10)
C12B 0.067(10) 0.165(15) 0.054(10) -0.025(11) 0.002(9) -0.041(11)
C13B 0.042(9) 0.21(2) 0.070(13) -0.048(15) 0.030(9) -0.060(12)
N14B 0.044(7) 0.126(11) 0.109(12) -0.022(10) 0.002(7) 0.014(7)
C15B 0.048(9) 0.130(16) 0.124(16) -0.051(14) -0.013(10) 0.017(10)
C16B 0.073(10) 0.124(17) 0.113(16) -0.035(12) -0.026(10) 0.010(11)
C17B 0.083(13) 0.132(18) 0.18(3) -0.05(2) -0.021(14) 0.009(12)
C18B 0.093(15) 0.136(19) 0.15(2) -0.084(18) 0.027(14) -0.058(13)
C19B 0.078(10) 0.28(2) 0.075(12) -0.030(13) 0.031(9) -0.087(13)
C20B 0.054(9) 0.146(14) 0.070(10) -0.009(9) 0.003(8) -0.038(9)
N21B 0.045(8) 0.197(14) 0.062(8) 0.014(8) 0.001(7) -0.048(8)
C22B 0.090(14) 0.122(12) 0.053(11) 0.005(9) 0.038(11) -0.042(10)
O23B 0.065(6) 0.155(9) 0.039(6) -0.009(5) 0.012(5) -0.023(5)
C24B 0.066(11) 0.124(12) 0.049(10) -0.004(9) 0.006(8) -0.046(9)
C25B 0.098(11) 0.128(13) 0.068(11) -0.009(10) 0.023(11) -0.052(10)
C26B 0.138(17) 0.158(16) 0.057(12) -0.020(11) 0.005(12) -0.062(14)
C27B 0.125(16) 0.137(14) 0.031(9) 0.002(9) 0.013(9) 0.001(12)
C28B 0.082(10) 0.113(12) 0.065(11) 0.012(9) 0.007(10) 0.002(9)
C29B 0.096(12) 0.099(10) 0.022(8) 0.000(7) 0.021(9) -0.010(9)
O30B 0.065(5) 0.121(7) 0.032(5) -0.005(5) 0.013(4) -0.005(5)
O31B 0.117(11) 0.117(11) 0.115(10) -0.009(6) 0.012(6) -0.003(6)
S32B 0.082(7) 0.141(10) 0.196(13) 0.032(8) 0.014(8) 0.013(6)
C33B 0.19(3) 0.19(2) 0.48(6) -0.16(3) -0.13(3) 0.01(2)
O1 0.064(5) 0.100(6) 0.024(4) 0.008(4) 0.007(4) 0.016(4)
O1S 0.148(6) 0.182(7) 0.139(7) 0.010(5) 0.007(5) -0.027(5)
O2S 0.283(18) 0.280(18) 0.286(19) -0.006(6) 0.007(6) -0.003(6)
O3S 0.084(9) 0.21(2) 0.166(17) -0.075(15) 0.022(10) 0.086(13)
O3S' 0.084(9) 0.21(2) 0.166(17) -0.075(15) 0.022(10) 0.086(13)
O4S 0.26(3) 0.18(3) 0.42(5) 0.000 0.23(4) 0.000
O4S' 0.26(3) 0.18(3) 0.42(5) 0.000 0.23(4) 0.000

loop_
_atom_type_symbol
_atom_type_description
_atom_type_scat_dispersion_real
_atom_type_scat_dispersion_imag
_atom_type_scat_source
C C 0.0033 0.0016 'International Tables Vol C Tables 4.2.6.8 and 6.1.1.4'
H H 0.0000 0.0000 'International Tables Vol C Tables 4.2.6.8 and 6.1.1.4'
N N 0.0061 0.0033 'International Tables Vol C Tables 4.2.6.8 and 6.1.1.4'
O O 0.0106 0.0060 'International Tables Vol C Tables 4.2.6.8 and 6.1.1.4'
S S 0.1246 0.1234 'International Tables Vol C Tables 4.2.6.8 and 6.1.1.4'
Cu Cu 0.3201 1.2651 'International Tables Vol C Tables 4.2.6.8 and 6.1.1.4'

loop_
_geom_angle_atom_site_label_1
_geom_angle_atom_site_label_2
_geom_angle_atom_site_label_3
_geom_angle
_geom_angle_site_symmetry_1
_geom_angle_site_symmetry_3
_geom_angle_publ_flag
O2A Cu1A N10A 92.2(5) . . ?
O2A Cu1A N14A 173.1(4) . . ?
N10A Cu1A N14A 93.8(5) . . ?
O2A Cu1A O2B 79.3(3) . . ?
N10A Cu1A O2B 145.3(4) . . ?
N14A Cu1A O2B 97.6(4) . . ?
O2A Cu1A O1 79.3(3) . . ?
N10A Cu1A O1 138.2(3) . . ?
N14A Cu1A O1 93.9(3) . . ?
O2B Cu1A O1 73.6(3) . . ?
O2A Cu1A Cu1B 48.7(2) . . ?
N10A Cu1A Cu1B 140.9(4) . . ?
N14A Cu1A Cu1B 125.3(3) . . ?
O2B Cu1A Cu1B 41.3(2) . . ?
O1 Cu1A Cu1B 48.8(2) . . ?
O30A Cu2A O30A 176.2(5) 2_656 . ?
O30A Cu2A O23A 92.6(3) 2_656 2_656 ?
O30A Cu2A O23A 87.1(3) . 2_656 ?
O30A Cu2A O23A 87.1(3) 2_656 . ?
O30A Cu2A O23A 92.6(3) . . ?
O23A Cu2A O23A 171.2(5) 2_656 . ?
C2A O2A Cu1A 118.9(10) . . ?
C2A O2A Cu1B 126.3(10) . . ?
Cu1A O2A Cu1B 89.6(3) . . ?
O2A C2A C3A 119.5(16) . . ?
O2A C2A C7A 119.1(16) . . ?
C3A C2A C7A 121.3(16) . . ?
C2A C3A C4A 125(2) . . ?
C2A C3A H3A 117.4 . . ?
C4A C3A H3A 117.4 . . ?
C3A C4A C5A 114(2) . . ?
C3A C4A H4A 123.0 . . ?
C5A C4A H4A 123.0 . . ?
C6A C5A C4A 122(2) . . ?
C6A C5A H5A 118.9 . . ?
C4A C5A H5A 118.9 . . ?
C7A C6A C5A 120(2) . . ?
C7A C6A H6A 120.1 . . ?
C5A C6A H6A 120.1 . . ?
C6A C7A C8A 114.2(19) . . ?
C6A C7A C2A 118(2) . . ?
C8A C7A C2A 128.2(13) . . ?
O9A C8A N10A 122.0(16) . . ?
O9A C8A C7A 118.8(15) . . ?
N10A C8A C7A 118.9(14) . . ?
C8A N10A C11A 114.4(12) . . ?
C8A N10A Cu1A 124.5(11) . . ?
C11A N10A Cu1A 120.3(10) . . ?
N10A C11A C12A 114.8(11) . . ?
N10A C11A H11A 108.6 . . ?
C12A C11A H11A 108.6 . . ?
N10A C11A H11B 108.6 . . ?
C12A C11A H11B 108.6 . . ?
H11A C11A H11B 107.5 . . ?
C13A C12A C20A 110.6(10) . . ?
C13A C12A C19A 110.9(13) . . ?
C20A C12A C19A 109.0(9) . . ?
C13A C12A C11A 109.8(10) . . ?
C20A C12A C11A 109.8(12) . . ?
C19A C12A C11A 106.7(11) . . ?
N14A C13A C18A 119.1(12) . . ?
N14A C13A C12A 117.4(14) . . ?
C18A C13A C12A 123.4(14) . . ?
C15A N14A C13A 117.8(13) . . ?
C15A N14A Cu1A 118.6(11) . . ?
C13A N14A Cu1A 123.6(10) . . ?
N14A C15A C16A 124.4(14) . . ?
N14A C15A H15A 117.8 . . ?
C16A C15A H15A 117.8 . . ?
C15A C16A C17A 119.1(15) . . ?
C15A C16A H16A 120.4 . . ?
C17A C16A H16A 120.4 . . ?
C18A C17A C16A 116.8(17) . . ?
C18A C17A H17A 121.6 . . ?
C16A C17A H17A 121.6 . . ?
C17A C18A C13A 122.6(14) . . ?
C17A C18A H18A 118.7 . . ?
C13A C18A H18A 118.7 . . ?
C12A C19A H19A 110.7 . . ?
C12A C19A H19B 109.6 . . ?
H19A C19A H19B 109.5 . . ?
C12A C19A H19C 108.0 . . ?
H19A C19A H19C 109.5 . . ?
H19B C19A H19C 109.5 . . ?
N21A C20A C12A 113.9(11) . . ?
N21A C20A H20A 108.8 . . ?
C12A C20A H20A 108.8 . . ?
N21A C20A H20B 108.8 . . ?
C12A C20A H20B 108.8 . . ?
H20A C20A H20B 107.7 . . ?
C22A N21A C20A 123.5(10) . . ?
C22A N21A H21A 133.6 . . ?
C20A N21A H21A 102.8 . . ?
O23A C22A N21A 116.6(11) . . ?
O23A C22A C24A 124.4(11) . . ?
N21A C22A C24A 118.9(11) . . ?
C22A O23A Cu2A 126.5(7) . . ?
C25A C24A C29A 118.2(12) . . ?
C25A C24A C22A 120.7(11) . . ?
C29A C24A C22A 121.1(11) . . ?
C26A C25A C24A 122.5(12) . . ?
C26A C25A H25A 118.7 . . ?
C24A C25A H25A 118.7 . . ?
C25A C26A C27A 119.1(13) . . ?
C25A C26A H26A 120.4 . . ?
C27A C26A H26A 120.4 . . ?
C28A C27A C26A 119.0(13) . . ?
C28A C27A H27A 120.5 . . ?
C26A C27A H27A 120.5 . . ?
C27A C28A C29A 123.4(11) . . ?
C27A C28A H28A 118.3 . . ?
C29A C28A H28A 118.3 . . ?
O30A C29A C24A 124.3(11) . . ?
O30A C29A C28A 117.9(10) . . ?
C24A C29A C28A 117.7(11) . . ?
C29A O30A Cu2A 125.2(7) . . ?
N10B Cu1B O2B 93.6(5) . . ?
N10B Cu1B N14B 91.2(6) . . ?
O2B Cu1B N14B 175.1(5) . . ?
N10B Cu1B O2A 139.7(4) . . ?
O2B Cu1B O2A 78.2(3) . . ?
N14B Cu1B O2A 97.5(5) . . ?
N10B Cu1B O1 142.1(4) . . ?
O2B Cu1B O1 79.2(3) . . ?
N14B Cu1B O1 97.6(4) . . ?
O2A Cu1B O1 75.7(3) . . ?
N10B Cu1B Cu1A 140.2(4) . . ?
O2B Cu1B Cu1A 47.2(2) . . ?
N14B Cu1B Cu1A 128.0(5) . . ?
O2A Cu1B Cu1A 41.7(2) . . ?
O1 Cu1B Cu1A 50.68(18) . . ?
O30B Cu2B O30B 170.7(6) 2_656 . ?
O30B Cu2B O23B 88.5(4) 2_656 . ?
O30B Cu2B O23B 90.9(4) . . ?
O30B Cu2B O23B 90.9(4) 2_656 2_656 ?
O30B Cu2B O23B 88.5(4) . 2_656 ?
O23B Cu2B O23B 171.5(6) . 2_656 ?
O30B Cu2B O31B 86.6(5) 2_656 . ?
O30B Cu2B O31B 102.6(5) . . ?
O23B Cu2B O31B 83.5(6) . . ?
O23B Cu2B O31B 104.9(5) 2_656 . ?
O30B Cu2B O31B 102.6(5) 2_656 2_656 ?
O30B Cu2B O31B 86.6(5) . 2_656 ?
O23B Cu2B O31B 104.9(6) . 2_656 ?
O23B Cu2B O31B 83.5(6) 2_656 2_656 ?
O31B Cu2B O31B 26.6(11) . 2_656 ?
C2B O2B Cu1B 117.4(9) . . ?
C2B O2B Cu1A 121.0(8) . . ?
Cu1B O2B Cu1A 91.5(3) . . ?
C7B C2B O2B 122.2(15) . . ?
C7B C2B C3B 121.0(16) . . ?
O2B C2B C3B 116.7(15) . . ?
C4B C3B C2B 121(2) . . ?
C4B C3B H3B 119.6 . . ?
C2B C3B H3B 119.6 . . ?
C5B C4B C3B 123(3) . . ?
C5B C4B H4B 118.5 . . ?
C3B C4B H4B 118.5 . . ?
C4B C5B C6B 119(2) . . ?
C4B C5B H5B 120.4 . . ?
C6B C5B H5B 120.4 . . ?
C7B C6B C5B 115(2) . . ?
C7B C6B H6B 122.5 . . ?
C5B C6B H6B 122.5 . . ?
C2B C7B C6B 120(2) . . ?
C2B C7B C8B 125.6(15) . . ?
C6B C7B C8B 114.2(19) . . ?
O9B C8B N10B 124.3(19) . . ?
O9B C8B C7B 116.4(19) . . ?
N10B C8B C7B 119.3(15) . . ?
C8B N10B C11B 113.0(13) . . ?
C8B N10B Cu1B 123.6(12) . . ?
C11B N10B Cu1B 122.9(10) . . ?
N10B C11B C12B 114.0(12) . . ?
N10B C11B H11C 108.7 . . ?
C12B C11B H11C 108.7 . . ?
N10B C11B H11D 108.7 . . ?
C12B C11B H11D 108.7 . . ?
H11C C11B H11D 107.6 . . ?
C11B C12B C20B 112.7(15) . . ?
C11B C12B C13B 111.1(13) . . ?
C20B C12B C13B 113.3(12) . . ?
C11B C12B C19B 104.6(12) . . ?
C20B C12B C19B 105.8(12) . . ?
C13B C12B C19B 108.8(16) . . ?
N14B C13B C18B 118.0(19) . . ?
N14B C13B C12B 112(2) . . ?
C18B C13B C12B 130.0(19) . . ?
C15B N14B C13B 114.7(16) . . ?
C15B N14B Cu1B 117.9(13) . . ?
C13B N14B Cu1B 127.4(16) . . ?
C16B C15B N14B 126.0(16) . . ?
C16B C15B H15B 117.0 . . ?
N14B C15B H15B 117.0 . . ?
C15B C16B C17B 119.3(19) . . ?
C15B C16B H16B 120.4 . . ?
C17B C16B H16B 120.4 . . ?
C18B C17B C16B 119(2) . . ?
C18B C17B H17B 120.7 . . ?
C16B C17B H17B 120.7 . . ?
C17B C18B C13B 123(2) . . ?
C17B C18B H18B 118.3 . . ?
C13B C18B H18B 118.3 . . ?
C12B C19B H19D 108.9 . . ?
C12B C19B H19E 109.1 . . ?
H19D C19B H19E 109.5 . . ?
C12B C19B H19F 110.4 . . ?
H19D C19B H19F 109.5 . . ?
H19E C19B H19F 109.4 . . ?
N21B C20B C12B 112.3(13) . . ?
N21B C20B H20C 109.1 . . ?
C12B C20B H20C 109.1 . . ?
N21B C20B H20D 109.1 . . ?
C12B C20B H20D 109.1 . . ?
H20C C20B H20D 107.9 . . ?
C22B N21B C20B 125.1(12) . . ?
C22B N21B H21B 127.7 . . ?
C20B N21B H21B 106.1 . . ?
O23B C22B N21B 121.9(13) . . ?
O23B C22B C24B 118.9(15) . . ?
N21B C22B C24B 119.1(15) . . ?
C22B O23B Cu2B 127.1(10) . . ?
C25B C24B C29B 120.1(14) . . ?
C25B C24B C22B 118.8(14) . . ?
C29B C24B C22B 121.2(13) . . ?
C26B C25B C24B 122.1(14) . . ?
C26B C25B H25B 118.9 . . ?
C24B C25B H25B 118.9 . . ?
C27B C26B C25B 119.2(15) . . ?
C27B C26B H26B 120.4 . . ?
C25B C26B H26B 120.4 . . ?
C26B C27B C28B 120.3(15) . . ?
C26B C27B H27B 119.9 . . ?
C28B C27B H27B 119.9 . . ?
C27B C28B C29B 122.3(14) . . ?
C27B C28B H28B 118.9 . . ?
C29B C28B H28B 118.9 . . ?
O30B C29B C24B 124.3(12) . . ?
O30B C29B C28B 119.8(13) . . ?
C24B C29B C28B 115.8(13) . . ?
C29B O30B Cu2B 118.6(8) . . ?
S32B O31B Cu2B 172(2) 2_656 . ?
O31B S32B C33B 128.6(13) 2_656 . ?
O31B S32B C33B 127.9(13) 2_656 2_656 ?
C33B S32B C33B 85(2) . 2_656 ?
S32B C33B H33D 106.6 . . ?
S32B C33B H33E 115.7 . . ?
H33D C33B H33E 109.5 . . ?
S32B C33B H33F 106.0 . . ?
H33D C33B H33F 109.5 . . ?
H33E C33B H33F 109.5 . . ?
Cu1B O1 Cu1A 80.5(2) . . ?
Cu1B O1 H1A 114.3 . . ?
Cu1A O1 H1A 115.8 . . ?
Cu1B O1 H1B 115.3 . . ?
Cu1A O1 H1B 114.3 . . ?
H1A O1 H1B 113.0 . . ?
H1S1 O1S H1S2 110.9 . . ?
H2S1 O2S H2S2 107.6 . . ?

loop_
_geom_bond_atom_site_label_1
_geom_bond_atom_site_label_2
_geom_bond_distance
_geom_bond_site_symmetry_2
_geom_bond_publ_flag
Cu1A O2A 1.923(9) . ?
Cu1A N10A 1.923(10) . ?
Cu1A N14A 1.998(12) . ?
Cu1A O2B 2.122(7) . ?
Cu1A O1 2.269(7) . ?
Cu1A Cu1B 2.892(3) . ?
Cu2A O30A 1.905(7) 2_656 ?
Cu2A O30A 1.905(7) . ?
Cu2A O23A 1.930(7) 2_656 ?
Cu2A O23A 1.930(7) . ?
O2A C2A 1.325(17) . ?
O2A Cu1B 2.174(8) . ?
C2A C3A 1.34(2) . ?
C2A C7A 1.44(2) . ?
C3A C4A 1.40(3) . ?
C3A H3A 0.9500 . ?
C4A C5A 1.46(3) . ?
C4A H4A 0.9500 . ?
C5A C6A 1.41(3) . ?
C5A H5A 0.9500 . ?
C6A C7A 1.40(2) . ?
C6A H6A 0.9500 . ?
C7A C8A 1.44(2) . ?
C8A O9A 1.287(17) . ?
C8A N10A 1.306(17) . ?
N10A C11A 1.440(17) . ?
C11A C12A 1.582(18) . ?
C11A H11A 0.9900 . ?
C11A H11B 0.9900 . ?
C12A C13A 1.497(18) . ?
C12A C20A 1.539(17) . ?
C12A C19A 1.558(17) . ?
C13A N14A 1.351(16) . ?
C13A C18A 1.397(19) . ?
N14A C15A 1.345(16) . ?
C15A C16A 1.35(2) . ?
C15A H15A 0.9500 . ?
C16A C17A 1.38(2) . ?
C16A H16A 0.9500 . ?
C17A C18A 1.36(2) . ?
C17A H17A 0.9500 . ?
C18A H18A 0.9500 . ?
C19A H19A 0.9800 . ?
C19A H19B 0.9798 . ?
C19A H19C 0.9801 . ?
C20A N21A 1.444(14) . ?
C20A H20A 0.9900 . ?
C20A H20B 0.9900 . ?
N21A C22A 1.360(14) . ?
N21A H21A 0.9076 . ?
C22A O23A 1.279(13) . ?
C22A C24A 1.443(16) . ?
C24A C25A 1.408(16) . ?
C24A C29A 1.411(16) . ?
C25A C26A 1.378(18) . ?
C25A H25A 0.9500 . ?
C26A C27A 1.406(18) . ?
C26A H26A 0.9500 . ?
C27A C28A 1.358(16) . ?
C27A H27A 0.9500 . ?
C28A C29A 1.412(16) . ?
C28A H28A 0.9500 . ?
C29A O30A 1.333(13) . ?
Cu1B N10B 1.910(11) . ?
Cu1B O2B 1.911(9) . ?
Cu1B N14B 1.967(13) . ?
Cu1B O1 2.206(8) . ?
Cu2B O30B 1.904(8) 2_656 ?
Cu2B O30B 1.904(8) . ?
Cu2B O23B 1.941(9) . ?
Cu2B O23B 1.941(9) 2_656 ?
Cu2B O31B 2.23(3) . ?
Cu2B O31B 2.23(3) 2_656 ?
O2B C2B 1.355(15) . ?
C2B C7B 1.34(2) . ?
C2B C3B 1.39(2) . ?
C3B C4B 1.38(2) . ?
C3B H3B 0.9500 . ?
C4B C5B 1.23(3) . ?
C4B H4B 0.9500 . ?
C5B C6B 1.58(4) . ?
C5B H5B 0.9500 . ?
C6B C7B 1.42(2) . ?
C6B H6B 0.9500 . ?
C7B C8B 1.55(3) . ?
C8B O9B 1.269(18) . ?
C8B N10B 1.31(2) . ?
N10B C11B 1.447(18) . ?
C11B C12B 1.51(2) . ?
C11B H11C 0.9900 . ?
C11B H11D 0.9900 . ?
C12B C20B 1.54(2) . ?
C12B C13B 1.54(2) . ?
C12B C19B 1.557(19) . ?
C13B N14B 1.385(18) . ?
C13B C18B 1.41(3) . ?
N14B C15B 1.38(2) . ?
C15B C16B 1.33(2) . ?
C15B H15B 0.9500 . ?
C16B C17B 1.34(2) . ?
C16B H16B 0.9500 . ?
C17B C18B 1.32(3) . ?
C17B H17B 0.9500 . ?
C18B H18B 0.9500 . ?
C19B H19D 0.9798 . ?
C19B H19E 0.9803 . ?
C19B H19F 0.9801 . ?
C20B N21B 1.423(18) . ?
C20B H20C 0.9900 . ?
C20B H20D 0.9900 . ?
N21B C22B 1.304(18) . ?
N21B H21B 0.9070 . ?
C22B O23B 1.280(16) . ?
C22B C24B 1.49(2) . ?
C24B C25B 1.392(18) . ?
C24B C29B 1.421(17) . ?
C25B C26B 1.38(2) . ?
C25B H25B 0.9500 . ?
C26B C27B 1.37(2) . ?
C26B H26B 0.9500 . ?
C27B C28B 1.386(19) . ?
C27B H27B 0.9500 . ?
C28B C29B 1.426(18) . ?
C28B H28B 0.9500 . ?
C29B O30B 1.298(14) . ?
O31B S32B 0.99(2) 2_656 ?
S32B O31B 0.99(2) 2_656 ?
S32B C33B 1.80(2) . ?
S32B C33B 1.81(2) 2_656 ?
C33B H33D 0.9801 . ?
C33B H33E 0.9798 . ?
C33B H33F 0.9801 . ?
O1 H1A 0.9477 . ?
O1 H1B 0.9480 . ?
O1S H1S1 0.8998 . ?
O1S H1S2 0.9002 . ?
O2S H2S1 0.9000 . ?
O2S H2S2 0.9000 . ?

loop_
_geom_hbond_atom_site_label_D
_geom_hbond_atom_site_label_H
_geom_hbond_atom_site_label_A
_geom_hbond_distance_DH
_geom_hbond_distance_HA
_geom_hbond_distance_DA
_geom_hbond_angle_DHA
_geom_hbond_site_symmetry_A
N21A H21A O9A 0.91 2.00 2.904(13) 175.1 5_666
N21B H21B O1S 0.91 1.94 2.843(17) 177.1 .
O1 H1A O30A 0.95 1.74 2.669(10) 167.0 2_656
O1 H1B O30B 0.95 1.69 2.610(11) 161.5 2_656

loop_
_geom_torsion_atom_site_label_1
_geom_torsion_atom_site_label_2
_geom_torsion_atom_site_label_3
_geom_torsion_atom_site_label_4
_geom_torsion
_geom_torsion_site_symmetry_1
_geom_torsion_site_symmetry_2
_geom_torsion_site_symmetry_3
_geom_torsion_site_symmetry_4
_geom_torsion_publ_flag
N10A Cu1A O2A C2A -45.5(10) . . . . ?
N14A Cu1A O2A C2A 165(3) . . . . ?
O2B Cu1A O2A C2A 100.5(10) . . . . ?
O1 Cu1A O2A C2A 175.7(10) . . . . ?
Cu1B Cu1A O2A C2A 132.2(11) . . . . ?
N10A Cu1A O2A Cu1B -177.8(4) . . . . ?
N14A Cu1A O2A Cu1B 32(4) . . . . ?
O2B Cu1A O2A Cu1B -31.7(3) . . . . ?
O1 Cu1A O2A Cu1B 43.4(3) . . . . ?
Cu1A O2A C2A C3A -141.5(15) . . . . ?
Cu1B O2A C2A C3A -28(2) . . . . ?
Cu1A O2A C2A C7A 35.6(17) . . . . ?
Cu1B O2A C2A C7A 148.9(11) . . . . ?
O2A C2A C3A C4A 175.0(17) . . . . ?
C7A C2A C3A C4A -2(3) . . . . ?
C2A C3A C4A C5A 2(3) . . . . ?
C3A C4A C5A C6A -1(3) . . . . ?
C4A C5A C6A C7A 0(3) . . . . ?
C5A C6A C7A C8A -177.8(18) . . . . ?
C5A C6A C7A C2A 1(3) . . . . ?
O2A C2A C7A C6A -176.5(15) . . . . ?
C3A C2A C7A C6A 1(3) . . . . ?
O2A C2A C7A C8A 2(2) . . . . ?
C3A C2A C7A C8A 178.7(17) . . . . ?
C6A C7A C8A O9A -15(2) . . . . ?
C2A C7A C8A O9A 167.3(14) . . . . ?
C6A C7A C8A N10A 160.6(14) . . . . ?
C2A C7A C8A N10A -18(2) . . . . ?
O9A C8A N10A C11A -2.0(17) . . . . ?
C7A C8A N10A C11A -177.0(12) . . . . ?
O9A C8A N10A Cu1A 167.7(9) . . . . ?
C7A C8A N10A Cu1A -7.2(17) . . . . ?
O2A Cu1A N10A C8A 31.8(10) . . . . ?
N14A Cu1A N10A C8A -151.7(10) . . . . ?
O2B Cu1A N10A C8A -42.5(14) . . . . ?
O1 Cu1A N10A C8A 108.1(11) . . . . ?
Cu1B Cu1A N10A C8A 29.1(12) . . . . ?
O2A Cu1A N10A C11A -159.0(9) . . . . ?
N14A Cu1A N10A C11A 17.5(9) . . . . ?
O2B Cu1A N10A C11A 126.7(10) . . . . ?
O1 Cu1A N10A C11A -82.7(11) . . . . ?
Cu1B Cu1A N10A C11A -161.7(7) . . . . ?
C8A N10A C11A C12A -162.7(11) . . . . ?
Cu1A N10A C11A C12A 27.1(14) . . . . ?
N10A C11A C12A C13A -69.9(15) . . . . ?
N10A C11A C12A C20A 52.0(14) . . . . ?
N10A C11A C12A C19A 169.9(11) . . . . ?
C20A C12A C13A N14A -68.8(14) . . . . ?
C19A C12A C13A N14A 170.1(10) . . . . ?
C11A C12A C13A N14A 52.6(15) . . . . ?
C20A C12A C13A C18A 113.4(14) . . . . ?
C19A C12A C13A C18A -7.7(16) . . . . ?
C11A C12A C13A C18A -125.2(14) . . . . ?
C18A C13A N14A C15A 1.2(16) . . . . ?
C12A C13A N14A C15A -176.7(10) . . . . ?
C18A C13A N14A Cu1A -180.0(9) . . . . ?
C12A C13A N14A Cu1A 2.1(14) . . . . ?
O2A Cu1A N14A C15A -67(4) . . . . ?
N10A Cu1A N14A C15A 143.7(9) . . . . ?
O2B Cu1A N14A C15A -3.5(9) . . . . ?
O1 Cu1A N14A C15A -77.4(8) . . . . ?
Cu1B Cu1A N14A C15A -37.0(9) . . . . ?
O2A Cu1A N14A C13A 115(3) . . . . ?
N10A Cu1A N14A C13A -35.2(9) . . . . ?
O2B Cu1A N14A C13A 177.7(9) . . . . ?
O1 Cu1A N14A C13A 103.7(9) . . . . ?
Cu1B Cu1A N14A C13A 144.2(8) . . . . ?
C13A N14A C15A C16A -4.3(18) . . . . ?
Cu1A N14A C15A C16A 176.8(11) . . . . ?
N14A C15A C16A C17A 5(2) . . . . ?
C15A C16A C17A C18A -2(3) . . . . ?
C16A C17A C18A C13A -1(3) . . . . ?
N14A C13A C18A C17A 1(2) . . . . ?
C12A C13A C18A C17A 178.9(14) . . . . ?
C13A C12A C20A N21A -81.5(13) . . . . ?
C19A C12A C20A N21A 40.6(14) . . . . ?
C11A C12A C20A N21A 157.1(10) . . . . ?
C12A C20A N21A C22A 89.2(13) . . . . ?
C20A N21A C22A O23A 8.1(16) . . . . ?
C20A N21A C22A C24A -172.8(10) . . . . ?
N21A C22A O23A Cu2A 160.7(7) . . . . ?
C24A C22A O23A Cu2A -18.3(16) . . . . ?
O30A Cu2A O23A C22A -176.2(10) 2_656 . . . ?
O30A Cu2A O23A C22A 0.0(10) . . . . ?
O23A Cu2A O23A C22A -87.9(9) 2_656 . . . ?
O23A C22A C24A C25A -158.0(12) . . . . ?
N21A C22A C24A C25A 23.0(18) . . . . ?
O23A C22A C24A C29A 20.4(19) . . . . ?
N21A C22A C24A C29A -158.6(11) . . . . ?
C29A C24A C25A C26A 1(2) . . . . ?
C22A C24A C25A C26A 179.9(14) . . . . ?
C24A C25A C26A C27A 1(2) . . . . ?
C25A C26A C27A C28A 0(3) . . . . ?
C26A C27A C28A C29A -2(2) . . . . ?
C25A C24A C29A O30A 179.5(12) . . . . ?
C22A C24A C29A O30A 1(2) . . . . ?
C25A C24A C29A C28A -3.7(19) . . . . ?
C22A C24A C29A C28A 177.9(12) . . . . ?
C27A C28A C29A O30A -178.9(14) . . . . ?
C27A C28A C29A C24A 4(2) . . . . ?
C24A C29A O30A Cu2A -22.2(17) . . . . ?
C28A C29A O30A Cu2A 161.1(9) . . . . ?
O30A Cu2A O30A C29A 105.0(9) 2_656 . . . ?
O23A Cu2A O30A C29A -169.3(9) 2_656 . . . ?
O23A Cu2A O30A C29A 19.5(10) . . . . ?
C2A O2A Cu1B N10B -9.0(14) . . . . ?
Cu1A O2A Cu1B N10B 117.5(7) . . . . ?
C2A O2A Cu1B O2B -90.6(11) . . . . ?
Cu1A O2A Cu1B O2B 35.9(3) . . . . ?
C2A O2A Cu1B N14B 91.8(11) . . . . ?
Cu1A O2A Cu1B N14B -141.8(4) . . . . ?
C2A O2A Cu1B O1 -172.3(11) . . . . ?
Cu1A O2A Cu1B O1 -45.8(3) . . . . ?
C2A O2A Cu1B Cu1A -126.5(12) . . . . ?
O2A Cu1A Cu1B N10B -116.4(6) . . . . ?
N10A Cu1A Cu1B N10B -112.8(7) . . . . ?
N14A Cu1A Cu1B N10B 68.2(6) . . . . ?
O2B Cu1A Cu1B N10B 12.2(6) . . . . ?
O1 Cu1A Cu1B N10B 127.6(6) . . . . ?
O2A Cu1A Cu1B O2B -128.6(5) . . . . ?
N10A Cu1A Cu1B O2B -125.1(6) . . . . ?
N14A Cu1A Cu1B O2B 56.0(5) . . . . ?
O1 Cu1A Cu1B O2B 115.4(4) . . . . ?
O2A Cu1A Cu1B N14B 51.1(6) . . . . ?
N10A Cu1A Cu1B N14B 54.6(7) . . . . ?
N14A Cu1A Cu1B N14B -124.4(6) . . . . ?
O2B Cu1A Cu1B N14B 179.7(6) . . . . ?
O1 Cu1A Cu1B N14B -65.0(6) . . . . ?
N10A Cu1A Cu1B O2A 3.5(6) . . . . ?
N14A Cu1A Cu1B O2A -175.5(5) . . . . ?
O2B Cu1A Cu1B O2A 128.6(5) . . . . ?
O1 Cu1A Cu1B O2A -116.1(4) . . . . ?
O2A Cu1A Cu1B O1 116.1(4) . . . . ?
N10A Cu1A Cu1B O1 119.6(5) . . . . ?
N14A Cu1A Cu1B O1 -59.4(4) . . . . ?
O2B Cu1A Cu1B O1 -115.4(4) . . . . ?
N10B Cu1B O2B C2B -45.7(9) . . . . ?
N14B Cu1B O2B C2B 124(5) . . . . ?
O2A Cu1B O2B C2B 94.4(8) . . . . ?
O1 Cu1B O2B C2B 171.8(8) . . . . ?
Cu1A Cu1B O2B C2B 126.5(9) . . . . ?
N10B Cu1B O2B Cu1A -172.2(4) . . . . ?
N14B Cu1B O2B Cu1A -3(6) . . . . ?
O2A Cu1B O2B Cu1A -32.1(3) . . . . ?
O1 Cu1B O2B Cu1A 45.4(3) . . . . ?
O2A Cu1A O2B C2B -86.8(10) . . . . ?
N10A Cu1A O2B C2B -8.6(14) . . . . ?
N14A Cu1A O2B C2B 99.4(10) . . . . ?
O1 Cu1A O2B C2B -168.7(10) . . . . ?
Cu1B Cu1A O2B C2B -123.6(11) . . . . ?
O2A Cu1A O2B Cu1B 36.7(3) . . . . ?
N10A Cu1A O2B Cu1B 115.0(8) . . . . ?
N14A Cu1A O2B Cu1B -137.0(3) . . . . ?
O1 Cu1A O2B Cu1B -45.1(3) . . . . ?
Cu1B O2B C2B C7B 37.3(16) . . . . ?
Cu1A O2B C2B C7B 147.5(12) . . . . ?
Cu1B O2B C2B C3B -144.2(11) . . . . ?
Cu1A O2B C2B C3B -34.0(16) . . . . ?
C7B C2B C3B C4B 1(3) . . . . ?
O2B C2B C3B C4B -178.0(15) . . . . ?
C2B C3B C4B C5B -8(4) . . . . ?
C3B C4B C5B C6B 12(5) . . . . ?
C4B C5B C6B C7B -9(4) . . . . ?
O2B C2B C7B C6B 179.6(14) . . . . ?
C3B C2B C7B C6B 1(2) . . . . ?
O2B C2B C7B C8B -1(2) . . . . ?
C3B C2B C7B C8B -179.1(14) . . . . ?
C5B C6B C7B C2B 3(3) . . . . ?
C5B C6B C7B C8B -177.1(18) . . . . ?
C2B C7B C8B O9B 162.3(15) . . . . ?
C6B C7B C8B O9B -18(2) . . . . ?
C2B C7B C8B N10B -18(2) . . . . ?
C6B C7B C8B N10B 162.0(14) . . . . ?
O9B C8B N10B C11B 3(2) . . . . ?
C7B C8B N10B C11B -176.5(14) . . . . ?
O9B C8B N10B Cu1B 175.0(11) . . . . ?
C7B C8B N10B Cu1B -5(2) . . . . ?
O2B Cu1B N10B C8B 30.1(12) . . . . ?
N14B Cu1B N10B C8B -149.0(12) . . . . ?
O2A Cu1B N10B C8B -46.0(15) . . . . ?
O1 Cu1B N10B C8B 107.1(12) . . . . ?
Cu1A Cu1B N10B C8B 21.1(14) . . . . ?
O2B Cu1B N10B C11B -159.2(11) . . . . ?
N14B Cu1B N10B C11B 21.7(12) . . . . ?
O2A Cu1B N10B C11B 124.8(11) . . . . ?
O1 Cu1B N10B C11B -82.2(14) . . . . ?
Cu1A Cu1B N10B C11B -168.1(9) . . . . ?
C8B N10B C11B C12B -166.2(14) . . . . ?
Cu1B N10B C11B C12B 22(2) . . . . ?
N10B C11B C12B C20B 59.2(18) . . . . ?
N10B C11B C12B C13B -69.2(18) . . . . ?
N10B C11B C12B C19B 173.7(14) . . . . ?
C11B C12B C13B N14B 55.5(16) . . . . ?
C20B C12B C13B N14B -72.5(14) . . . . ?
C19B C12B C13B N14B 170.1(10) . . . . ?
C11B C12B C13B C18B -124.1(16) . . . . ?
C20B C12B C13B C18B 107.9(17) . . . . ?
C19B C12B C13B C18B -10(2) . . . . ?
C18B C13B N14B C15B 2.7(18) . . . . ?
C12B C13B N14B C15B -177.0(11) . . . . ?
C18B C13B N14B Cu1B -179.2(10) . . . . ?
C12B C13B N14B Cu1B 1.1(15) . . . . ?
N10B Cu1B N14B C15B 142.6(10) . . . . ?
O2B Cu1B N14B C15B -27(6) . . . . ?
O2A Cu1B N14B C15B 2.1(10) . . . . ?
O1 Cu1B N14B C15B -74.4(10) . . . . ?
Cu1A Cu1B N14B C15B -29.4(12) . . . . ?
N10B Cu1B N14B C13B -35.4(11) . . . . ?
O2B Cu1B N14B C13B 155(5) . . . . ?
O2A Cu1B N14B C13B -175.9(10) . . . . ?
O1 Cu1B N14B C13B 107.6(10) . . . . ?
Cu1A Cu1B N14B C13B 152.6(9) . . . . ?
C13B N14B C15B C16B -2(2) . . . . ?
Cu1B N14B C15B C16B 179.8(13) . . . . ?
N14B C15B C16B C17B 0(3) . . . . ?
C15B C16B C17B C18B 2(3) . . . . ?
C16B C17B C18B C13B -1(3) . . . . ?
N14B C13B C18B C17B -1(3) . . . . ?
C12B C13B C18B C17B 178.2(17) . . . . ?
C11B C12B C20B N21B 165.9(12) . . . . ?
C13B C12B C20B N21B -66.9(16) . . . . ?
C19B C12B C20B N21B 52.2(17) . . . . ?
C12B C20B N21B C22B 98.8(16) . . . . ?
C20B N21B C22B O23B 4(2) . . . . ?
C20B N21B C22B C24B -175.2(13) . . . . ?
N21B C22B O23B Cu2B 172.8(10) . . . . ?
C24B C22B O23B Cu2B -7.9(18) . . . . ?
O30B Cu2B O23B C22B 167.2(12) 2_656 . . . ?
O30B Cu2B O23B C22B -22.1(12) . . . . ?
O23B Cu2B O23B C22B -107.4(11) 2_656 . . . ?
O31B Cu2B O23B C22B 80.5(12) . . . . ?
O31B Cu2B O23B C22B 64.5(12) 2_656 . . . ?
O23B C22B C24B C25B -153.5(13) . . . . ?
N21B C22B C24B C25B 26(2) . . . . ?
O23B C22B C24B C29B 28(2) . . . . ?
N21B C22B C24B C29B -152.7(13) . . . . ?
C29B C24B C25B C26B 0(2) . . . . ?
C22B C24B C25B C26B -178.4(15) . . . . ?
C24B C25B C26B C27B 4(3) . . . . ?
C25B C26B C27B C28B -3(3) . . . . ?
C26B C27B C28B C29B -2(2) . . . . ?
C25B C24B C29B O30B 178.4(13) . . . . ?
C22B C24B C29B O30B -3(2) . . . . ?
C25B C24B C29B C28B -4.7(19) . . . . ?
C22B C24B C29B C28B 173.9(13) . . . . ?
C27B C28B C29B O30B -177.2(13) . . . . ?
C27B C28B C29B C24B 6(2) . . . . ?
C24B C29B O30B Cu2B -38.0(16) . . . . ?
C28B C29B O30B Cu2B 145.2(10) . . . . ?
O30B Cu2B O30B C29B 129.4(9) 2_656 . . . ?
O23B Cu2B O30B C29B 43.7(10) . . . . ?
O23B Cu2B O30B C29B -144.8(10) 2_656 . . . ?
O31B Cu2B O30B C29B -39.8(10) . . . . ?
O31B Cu2B O30B C29B -61.2(10) 2_656 . . . ?
O30B Cu2B O31B S32B 125(3) 2_656 . . 2_656 ?
O30B Cu2B O31B S32B -57(3) . . . 2_656 ?
O23B Cu2B O31B S32B -146(3) . . . 2_656 ?
O23B Cu2B O31B S32B 35(3) 2_656 . . 2_656 ?
O31B Cu2B O31B S32B -3(3) 2_656 . . 2_656 ?
N10B Cu1B O1 Cu1A -124.3(7) . . . . ?
O2B Cu1B O1 Cu1A -42.4(3) . . . . ?
N14B Cu1B O1 Cu1A 133.9(5) . . . . ?
O2A Cu1B O1 Cu1A 38.0(3) . . . . ?
O2A Cu1A O1 Cu1B -43.4(3) . . . . ?
N10A Cu1A O1 Cu1B -124.6(7) . . . . ?
N14A Cu1A O1 Cu1B 135.3(4) . . . . ?
O2B Cu1A O1 Cu1B 38.5(3) . . . . ?
